data_7243579
loop_
_publ_author_name
'Chen, Yifu'
'Jing, Bo'
'Chang, Zewei'
'Gong, Junbo'

_publ_section_title
;
 Desolvation induced crystal jumping: reversible hydration and dehydration
 of a spironolactone--saccharin cocrystal with water as the jumping-mate
;
_journal_issue 39
_journal_name_full CrystEngComm
_journal_page_first 6838
_journal_page_last 6842
_journal_paper_doi 10.1039/D1CE00830G
_journal_volume 23
_journal_year 2021
_chemical_absolute_configuration ad
_chemical_formula_moiety 'C24 H32 O4 S, C7 H5 N O3 S, 0.5(H2 O)'
_chemical_formula_sum 'C31 H38 N O7.5 S2'
_chemical_formula_weight 608.74
_space_group_crystal_system monoclinic
_space_group_IT_number 5
_space_group_name_Hall 'C 2y'
_space_group_name_H-M_alt 'C 1 2 1'
_atom_sites_solution_hydrogens mixed
_atom_sites_solution_primary direct
_audit_creation_date 2021-03-08
_audit_creation_method
; 
Olex2 1.3 
(compiled 2020.11.12 svn.r5f609507 for OlexSys, GUI svn.r6272) 
;
_audit_update_record
;
2021-03-27 deposited with the CCDC.	2021-09-24 downloaded from the CCDC.
;
_cell_angle_alpha 90
_cell_angle_beta 120.7850(10)
_cell_angle_gamma 90
_cell_formula_units_Z 4
_cell_length_a 25.2663(9)
_cell_length_b 6.3994(2)
_cell_length_c 22.1324(8)
_cell_measurement_reflns_used 9623
_cell_measurement_temperature 298(1)
_cell_measurement_theta_max 72.38
_cell_measurement_theta_min 6.07
_cell_volume 3074.33(19)
_computing_cell_refinement 'SAINT V8.40B (?, 2016)'
_computing_data_collection 'Bruker APEX2'
_computing_data_reduction 'SAINT V8.40B (?, 2016)'
_computing_molecular_graphics 'Olex2 1.3 (Dolomanov et al., 2009)'
_computing_publication_material 'Olex2 1.3 (Dolomanov et al., 2009)'
_computing_structure_refinement 'XL  (Sheldrick, 2008)'
_computing_structure_solution 'SHELXS  (Sheldrick, 2008)'
_diffrn_ambient_temperature 298(1)
_diffrn_measured_fraction_theta_full 0.965
_diffrn_measured_fraction_theta_max 0.977
_diffrn_measurement_device_type 'Bruker APEX-II CCD'
_diffrn_measurement_method '\f and \w scans'
_diffrn_radiation_type GaK\a
_diffrn_radiation_wavelength 1.34139
_diffrn_reflns_av_R_equivalents 0.0414
_diffrn_reflns_av_unetI/netI 0.0405
_diffrn_reflns_Laue_measured_fraction_full 0.965
_diffrn_reflns_Laue_measured_fraction_max 0.977
_diffrn_reflns_limit_h_max 35
_diffrn_reflns_limit_h_min -35
_diffrn_reflns_limit_k_max 8
_diffrn_reflns_limit_k_min -9
_diffrn_reflns_limit_l_max 31
_diffrn_reflns_limit_l_min -31
_diffrn_reflns_number 51668
_diffrn_reflns_point_group_measured_fraction_full 0.955
_diffrn_reflns_point_group_measured_fraction_max 0.965
_diffrn_reflns_theta_full 53.594
_diffrn_reflns_theta_max 72.379
_diffrn_reflns_theta_min 3.050
_diffrn_source_current 3.57
_diffrn_source_power 0.2497215
_diffrn_source_voltage 69.95
_diffrn_standards_number 0
_exptl_absorpt_coefficient_mu 1.294
_exptl_absorpt_correction_T_max 0.7536
_exptl_absorpt_correction_T_min 0.5739
_exptl_absorpt_correction_type multi-scan
_exptl_absorpt_process_details 'SADABS-2016/2 (Bruker,2016/2)'
_exptl_crystal_colour colourless
_exptl_crystal_colour_primary colourless
_exptl_crystal_density_diffrn 1.315
_exptl_crystal_description block
_exptl_crystal_F_000 1292
_exptl_crystal_size_max 0.8
_exptl_crystal_size_mid 0.2
_exptl_crystal_size_min 0.1
_refine_diff_density_max 0.279
_refine_diff_density_min -0.264
_refine_diff_density_rms 0.045
_refine_ls_abs_structure_details
; 
 Flack x determined using 3931 quotients [(I+)-(I-)]/[(I+)+(I-)] 
 (Parsons, Flack and Wagner, Acta Cryst. B69 (2013) 249-259). 
;
_refine_ls_abs_structure_Flack 0.079(3)
_refine_ls_extinction_method none
_refine_ls_goodness_of_fit_ref 1.066
_refine_ls_hydrogen_treatment constr
_refine_ls_matrix_type full
_refine_ls_number_parameters 378
_refine_ls_number_reflns 8925
_refine_ls_number_restraints 1
_refine_ls_restrained_S_all 1.066
_refine_ls_R_factor_all 0.0396
_refine_ls_R_factor_gt 0.0394
_refine_ls_shift/su_max 0.001
_refine_ls_shift/su_mean 0.000
_refine_ls_structure_factor_coef Fsqd
_refine_ls_weighting_details 'w=1/[\s^2^(Fo^2^)+(0.0776P)^2^+0.2534P] where P=(Fo^2^+2Fc^2^)/3'
_refine_ls_weighting_scheme calc
_refine_ls_wR_factor_gt 0.1137
_refine_ls_wR_factor_ref 0.1140
_reflns_Friedel_coverage 0.824
_reflns_Friedel_fraction_full 0.944
_reflns_Friedel_fraction_max 0.950
_reflns_number_gt 8837
_reflns_number_total 8925
_reflns_threshold_expression 'I > 2\s(I)'
_cod_data_source_file d1ce00830g6.cif
_cod_data_source_block 210303c_0m
_cod_depositor_comments 'Adding full bibliography for 7243578--7243582.cif.'
_cod_original_formula_sum 'C31 H38 N O7.50 S2'
_cod_database_code 7243579
_shelx_shelxl_version_number 2018/3
_shelx_space_group_comment
; 
The symmetry employed for this shelxl refinement is uniquely defined 
by the following loop, which should always be used as a source of 
symmetry information in preference to the above space-group names. 
They are only intended as comments. 
;
_shelx_estimated_absorpt_t_max 0.882
_shelx_estimated_absorpt_t_min 0.424
_olex2_refinement_description
; 
1. Fixed Uiso 
 At 1.2 times of: 
  All C(H) groups, All C(H,H) groups, All N(H) groups 
 At 1.5 times of: 
  All C(H,H,H) groups, All O(H,H) groups 
2. Others 
 Fixed Sof: H8A(0.5) H8B(0.5) 
3.a Riding coordinates: 
 O8(H8A,H8B) 
3.b Ternary CH refined with riding coordinates: 
 C8(H8), C9(H9), C10(H10), C14(H14) 
3.c Secondary CH2 refined with riding coordinates: 
 C2(H2A,H2B), C3(H3A,H3B), C7(H7A,H7B), C11(H11A,H11B), C12(H12A,H12B), 
 C15(H15A,H15B), C16(H16A,H16B), C18(H18A,H18B), C19(H19A,H19B) 
3.d Aromatic/amide H refined with riding coordinates: 
 C5(H5), N1(H1), C28(H28), C29(H29), C30(H30), C31(H31) 
3.e Idealised Me refined as rotating group: 
 C21(H21A,H21B,H21C), C22(H22A,H22B,H22C), C24(H24A,H24B,H24C) 
;
_olex2_submission_special_instructions 'No special instructions were received'

loop_
_space_group_symop_operation_xyz
'x, y, z'
'-x, y, -z'
'x+1/2, y+1/2, z'
'-x+1/2, y+1/2, -z'

loop_
_atom_site_label
_atom_site_type_symbol
_atom_site_fract_x
_atom_site_fract_y
_atom_site_fract_z
_atom_site_U_iso_or_equiv
_atom_site_adp_type
_atom_site_occupancy
_atom_site_site_symmetry_order
_atom_site_calc_flag
_atom_site_refinement_flags_posn
_atom_site_refinement_flags_adp
_atom_site_refinement_flags_occupancy
_atom_site_disorder_assembly
_atom_site_disorder_group
S1 S 0.80184(2) 0.70616(8) 0.80349(2) 0.05903(13) Uani 1 1 d . . . . .
O1 O 0.54624(8) 0.5774(3) 0.73153(12) 0.0740(5) Uani 1 1 d . . . . .
O2 O 0.85309(6) 1.1554(2) 0.57093(8) 0.0552(3) Uani 1 1 d . . . . .
O3 O 0.89529(11) 1.0948(4) 0.50566(12) 0.0876(6) Uani 1 1 d . . . . .
O4 O 0.8864(2) 0.8720(8) 0.92106(17) 0.190(3) Uani 1 1 d . . . . .
C1 C 0.64299(8) 0.9961(3) 0.67753(9) 0.0463(3) Uani 1 1 d . . . . .
C2 C 0.58808(8) 0.8624(4) 0.62411(10) 0.0567(4) Uani 1 1 d . . . . .
H2A H 0.567305 0.934643 0.579262 0.068 Uiso 1 1 calc R U . . .
H2B H 0.603531 0.731111 0.617336 0.068 Uiso 1 1 calc R U . . .
C3 C 0.54135(9) 0.8165(5) 0.64692(13) 0.0670(5) Uani 1 1 d . . . . .
H3A H 0.522386 0.945972 0.649028 0.080 Uiso 1 1 calc R U . . .
H3B H 0.509190 0.725958 0.612637 0.080 Uiso 1 1 calc R U . . .
C4 C 0.57222(9) 0.7143(4) 0.71686(12) 0.0573(4) Uani 1 1 d . . . . .
C5 C 0.63420(9) 0.7854(4) 0.76819(11) 0.0569(4) Uani 1 1 d . . . . .
H5 H 0.652802 0.734596 0.813941 0.068 Uiso 1 1 calc R U . . .
C6 C 0.66538(8) 0.9215(3) 0.75180(9) 0.0494(3) Uani 1 1 d . . . . .
C7 C 0.72601(10) 1.0086(4) 0.80890(10) 0.0601(5) Uani 1 1 d . . . . .
H7A H 0.737574 0.938957 0.852903 0.072 Uiso 1 1 calc R U . . .
H7B H 0.721045 1.156124 0.814757 0.072 Uiso 1 1 calc R U . . .
C8 C 0.77772(8) 0.9812(3) 0.79285(9) 0.0500(3) Uani 1 1 d . . . . .
H8 H 0.813081 1.063847 0.827198 0.060 Uiso 1 1 calc R U . . .
C9 C 0.75783(7) 1.0658(2) 0.71897(8) 0.0429(3) Uani 1 1 d . . . . .
H9 H 0.751115 1.216564 0.719056 0.051 Uiso 1 1 calc R U . . .
C10 C 0.69671(7) 0.9661(2) 0.66270(7) 0.0397(2) Uani 1 1 d . . . . .
H10 H 0.704324 0.815330 0.665210 0.048 Uiso 1 1 calc R U . . .
C11 C 0.67848(7) 1.0326(3) 0.58775(8) 0.0479(3) Uani 1 1 d . . . . .
H11A H 0.642227 0.954976 0.554199 0.057 Uiso 1 1 calc R U . . .
H11B H 0.667974 1.179909 0.581657 0.057 Uiso 1 1 calc R U . . .
C12 C 0.73042(7) 0.9943(3) 0.57243(8) 0.0459(3) Uani 1 1 d . . . . .
H12A H 0.738581 0.845632 0.574349 0.055 Uiso 1 1 calc R U . . .
H12B H 0.717671 1.043247 0.525425 0.055 Uiso 1 1 calc R U . . .
C13 C 0.78900(7) 1.1079(2) 0.62568(8) 0.0420(3) Uani 1 1 d . . . . .
C14 C 0.80730(7) 1.0323(2) 0.70009(8) 0.0409(3) Uani 1 1 d . . . . .
H14 H 0.813356 0.880909 0.700572 0.049 Uiso 1 1 calc R U . . .
C15 C 0.87136(8) 1.1276(3) 0.74784(10) 0.0542(4) Uani 1 1 d . . . . .
H15A H 0.895929 1.039786 0.788560 0.065 Uiso 1 1 calc R U . . .
H15B H 0.868132 1.265816 0.763698 0.065 Uiso 1 1 calc R U . . .
C16 C 0.89987(8) 1.1388(4) 0.70061(10) 0.0561(4) Uani 1 1 d . . . . .
H16A H 0.910373 1.281785 0.696423 0.067 Uiso 1 1 calc R U . . .
H16B H 0.936800 1.053847 0.719868 0.067 Uiso 1 1 calc R U . . .
C17 C 0.84970(7) 1.0539(2) 0.62847(8) 0.0437(3) Uani 1 1 d . . . . .
C18 C 0.86097(8) 0.8232(3) 0.61961(10) 0.0484(3) Uani 1 1 d . . . . .
H18A H 0.880421 0.750422 0.664346 0.058 Uiso 1 1 calc R U . . .
H18B H 0.822784 0.752986 0.587027 0.058 Uiso 1 1 calc R U . . .
C19 C 0.90367(9) 0.8360(4) 0.59039(11) 0.0564(4) Uani 1 1 d . . . . .
H19A H 0.946478 0.840720 0.627890 0.068 Uiso 1 1 calc R U . . .
H19B H 0.897684 0.718064 0.559979 0.068 Uiso 1 1 calc R U . . .
C20 C 0.88472(9) 1.0356(4) 0.54993(11) 0.0587(4) Uani 1 1 d . . . . .
C21 C 0.62340(13) 1.2273(4) 0.67198(16) 0.0702(6) Uani 1 1 d . . . . .
H21A H 0.608666 1.276814 0.625064 0.105 Uiso 1 1 calc R U . . .
H21B H 0.658135 1.309574 0.704699 0.105 Uiso 1 1 calc R U . . .
H21C H 0.591209 1.239074 0.682725 0.105 Uiso 1 1 calc R U . . .
C22 C 0.77812(11) 1.3454(3) 0.61663(14) 0.0603(5) Uani 1 1 d . . . . .
H22A H 0.764658 1.383567 0.568951 0.090 Uiso 1 1 calc R U . . .
H22B H 0.815799 1.417168 0.647895 0.090 Uiso 1 1 calc R U . . .
H22C H 0.747118 1.383642 0.627413 0.090 Uiso 1 1 calc R U . . .
C23 C 0.86901(15) 0.7162(7) 0.88741(12) 0.0895(10) Uani 1 1 d . . . . .
C24 C 0.90255(19) 0.5107(7) 0.91103(18) 0.0958(11) Uani 1 1 d . . . . .
H24A H 0.877042 0.401755 0.879899 0.144 Uiso 1 1 calc R U . . .
H24B H 0.911829 0.480609 0.957960 0.144 Uiso 1 1 calc R U . . .
H24C H 0.940151 0.518749 0.910290 0.144 Uiso 1 1 calc R U . . .
S2 S 0.52180(2) 0.14045(7) 0.81679(2) 0.05441(12) Uani 1 1 d . . . . .
O5 O 0.48176(10) 0.2433(4) 0.83505(15) 0.0880(6) Uani 1 1 d . . . . .
O6 O 0.49584(9) 0.0616(3) 0.74681(9) 0.0775(5) Uani 1 1 d . . . . .
O7 O 0.68529(9) 0.3112(5) 0.90617(14) 0.0991(8) Uani 1 1 d . . . . .
N1 N 0.58058(8) 0.2913(3) 0.83510(11) 0.0641(4) Uani 1 1 d . . . . .
H1 H 0.576462 0.406570 0.813116 0.077 Uiso 1 1 calc R U . . .
C25 C 0.63707(10) 0.2211(5) 0.88812(13) 0.0684(5) Uani 1 1 d . . . . .
C26 C 0.62835(9) 0.0234(4) 0.91628(10) 0.0638(5) Uani 1 1 d . . . . .
C27 C 0.56727(9) -0.0439(3) 0.88071(10) 0.0552(4) Uani 1 1 d . . . . .
C28 C 0.54832(15) -0.2274(4) 0.89611(13) 0.0732(6) Uani 1 1 d . . . . .
H28 H 0.507389 -0.270254 0.871069 0.088 Uiso 1 1 calc R U . . .
C29 C 0.5937(2) -0.3461(5) 0.95122(15) 0.0936(10) Uani 1 1 d . . . . .
H29 H 0.582936 -0.470242 0.964074 0.112 Uiso 1 1 calc R U . . .
C30 C 0.6546(2) -0.2806(7) 0.98706(15) 0.1031(13) Uani 1 1 d . . . . .
H30 H 0.684051 -0.363224 1.023279 0.124 Uiso 1 1 calc R U . . .
C31 C 0.67268(15) -0.0978(8) 0.97064(14) 0.0960(12) Uani 1 1 d . . . . .
H31 H 0.713706 -0.055977 0.995376 0.115 Uiso 1 1 calc R U . . .
O8 O 1.000000 0.8737(16) 0.500000 0.162(2) Uani 1 2 d S T P . .
H8A H 0.977760 0.982690 0.484790 0.244 Uiso 0.5 1 d R U P . .
H8B H 0.976440 0.775120 0.474960 0.244 Uiso 0.5 1 d R U P . .

loop_
_atom_site_aniso_label
_atom_site_aniso_U_11
_atom_site_aniso_U_22
_atom_site_aniso_U_33
_atom_site_aniso_U_23
_atom_site_aniso_U_13
_atom_site_aniso_U_12
S1 0.0656(3) 0.0576(2) 0.0482(2) 0.00384(16) 0.02499(18) -0.00508(19)
O1 0.0635(8) 0.0689(9) 0.1055(13) 0.0141(9) 0.0547(9) -0.0043(7)
O2 0.0594(6) 0.0506(6) 0.0690(7) 0.0132(6) 0.0425(6) -0.0029(5)
O3 0.0969(13) 0.1061(16) 0.0925(12) 0.0330(12) 0.0721(11) 0.0176(12)
O4 0.171(3) 0.180(4) 0.0800(16) -0.063(2) -0.0361(19) 0.083(3)
C1 0.0453(7) 0.0453(7) 0.0543(8) 0.0001(6) 0.0299(6) -0.0025(6)
C2 0.0437(7) 0.0743(12) 0.0546(8) -0.0024(8) 0.0270(7) -0.0130(8)
C3 0.0452(8) 0.0893(16) 0.0731(12) 0.0043(11) 0.0350(9) -0.0082(9)
C4 0.0527(8) 0.0593(9) 0.0763(11) 0.0027(9) 0.0448(9) -0.0012(8)
C5 0.0570(9) 0.0654(10) 0.0608(9) 0.0050(8) 0.0392(8) 0.0001(8)
C6 0.0498(8) 0.0558(8) 0.0509(7) -0.0058(7) 0.0318(7) -0.0037(7)
C7 0.0617(10) 0.0763(13) 0.0496(8) -0.0166(8) 0.0336(8) -0.0140(9)
C8 0.0501(7) 0.0573(9) 0.0425(6) -0.0105(6) 0.0237(6) -0.0110(7)
C9 0.0441(6) 0.0398(6) 0.0461(6) -0.0063(5) 0.0241(5) -0.0096(5)
C10 0.0395(6) 0.0386(6) 0.0429(6) -0.0010(5) 0.0225(5) -0.0064(5)
C11 0.0409(6) 0.0567(9) 0.0443(6) 0.0055(6) 0.0206(5) -0.0046(6)
C12 0.0423(6) 0.0546(8) 0.0407(6) 0.0019(6) 0.0211(5) -0.0076(6)
C13 0.0432(6) 0.0360(6) 0.0493(7) 0.0029(5) 0.0254(5) -0.0074(5)
C14 0.0409(6) 0.0389(6) 0.0426(6) -0.0038(5) 0.0212(5) -0.0100(5)
C15 0.0447(7) 0.0625(10) 0.0527(8) -0.0137(8) 0.0230(6) -0.0176(7)
C16 0.0456(7) 0.0627(9) 0.0617(9) -0.0119(8) 0.0287(7) -0.0213(8)
C17 0.0434(6) 0.0405(6) 0.0493(7) 0.0026(5) 0.0254(6) -0.0090(5)
C18 0.0479(7) 0.0443(7) 0.0539(8) 0.0031(6) 0.0267(6) -0.0045(6)
C19 0.0532(9) 0.0619(10) 0.0580(9) 0.0034(8) 0.0315(8) 0.0026(8)
C20 0.0540(9) 0.0701(11) 0.0596(9) 0.0086(9) 0.0345(8) -0.0019(8)
C21 0.0739(13) 0.0544(10) 0.0954(16) 0.0061(11) 0.0528(13) 0.0145(10)
C22 0.0699(11) 0.0374(7) 0.0838(13) 0.0100(8) 0.0467(10) -0.0028(7)
C23 0.0879(17) 0.118(2) 0.0441(9) -0.0060(12) 0.0202(10) 0.0260(18)
C24 0.097(2) 0.117(3) 0.0702(15) 0.0227(17) 0.0398(15) 0.031(2)
S2 0.04170(18) 0.0516(2) 0.0600(2) 0.00781(17) 0.01887(16) -0.00033(15)
O5 0.0681(10) 0.0845(13) 0.1227(16) 0.0258(12) 0.0569(11) 0.0247(10)
O6 0.0715(9) 0.0730(10) 0.0548(7) 0.0055(7) 0.0083(7) -0.0154(8)
O7 0.0518(8) 0.134(2) 0.1041(15) -0.0371(16) 0.0346(10) -0.0272(11)
N1 0.0528(8) 0.0607(9) 0.0714(10) -0.0013(8) 0.0265(8) -0.0116(7)
C25 0.0458(8) 0.0843(14) 0.0680(11) -0.0203(11) 0.0240(8) -0.0061(9)
C26 0.0495(9) 0.0842(14) 0.0483(8) -0.0053(9) 0.0182(7) 0.0148(9)
C27 0.0548(9) 0.0567(10) 0.0472(7) 0.0031(7) 0.0211(7) 0.0100(7)
C28 0.0929(17) 0.0611(11) 0.0597(10) 0.0095(9) 0.0346(11) 0.0059(12)
C29 0.139(3) 0.0704(15) 0.0651(13) 0.0198(12) 0.0472(17) 0.0297(18)
C30 0.119(3) 0.111(3) 0.0573(12) 0.0222(15) 0.0289(15) 0.058(2)
C31 0.0714(15) 0.135(3) 0.0574(12) 0.0051(16) 0.0152(11) 0.0455(19)
O8 0.146(5) 0.169(6) 0.173(6) 0.000 0.081(5) 0.000

loop_
_atom_type_symbol
_atom_type_description
_atom_type_scat_dispersion_real
_atom_type_scat_dispersion_imag
_atom_type_scat_source
C C 0.0137 0.0067 'International Tables Vol C Tables 4.2.6.8 and 6.1.1.4'
H H 0.0000 0.0000 'International Tables Vol C Tables 4.2.6.8 and 6.1.1.4'
N N 0.0241 0.0134 'International Tables Vol C Tables 4.2.6.8 and 6.1.1.4'
O O 0.0389 0.0241 'International Tables Vol C Tables 4.2.6.8 and 6.1.1.4'
S S 0.2925 0.4295 'International Tables Vol C Tables 4.2.6.8 and 6.1.1.4'

loop_
_geom_angle_atom_site_label_1
_geom_angle_atom_site_label_2
_geom_angle_atom_site_label_3
_geom_angle
_geom_angle_site_symmetry_1
_geom_angle_site_symmetry_3
_geom_angle_publ_flag
C23 S1 C8 100.22(15) . . ?
C20 O2 C17 110.75(14) . . ?
C2 C1 C10 107.96(13) . . ?
C2 C1 C21 110.14(18) . . ?
C6 C1 C2 110.29(14) . . ?
C6 C1 C10 107.88(13) . . ?
C6 C1 C21 108.32(17) . . ?
C21 C1 C10 112.22(15) . . ?
C1 C2 H2A 108.9 . . ?
C1 C2 H2B 108.9 . . ?
H2A C2 H2B 107.7 . . ?
C3 C2 C1 113.37(17) . . ?
C3 C2 H2A 108.9 . . ?
C3 C2 H2B 108.9 . . ?
C2 C3 H3A 109.6 . . ?
C2 C3 H3B 109.6 . . ?
H3A C3 H3B 108.1 . . ?
C4 C3 C2 110.28(17) . . ?
C4 C3 H3A 109.6 . . ?
C4 C3 H3B 109.6 . . ?
O1 C4 C3 121.5(2) . . ?
O1 C4 C5 121.3(2) . . ?
C5 C4 C3 117.18(17) . . ?
C4 C5 H5 118.8 . . ?
C6 C5 C4 122.43(18) . . ?
C6 C5 H5 118.8 . . ?
C5 C6 C1 123.52(17) . . ?
C5 C6 C7 119.89(18) . . ?
C7 C6 C1 116.59(15) . . ?
C6 C7 H7A 109.1 . . ?
C6 C7 H7B 109.1 . . ?
C6 C7 C8 112.67(14) . . ?
H7A C7 H7B 107.8 . . ?
C8 C7 H7A 109.1 . . ?
C8 C7 H7B 109.1 . . ?
S1 C8 H8 107.8 . . ?
C7 C8 S1 110.27(14) . . ?
C7 C8 H8 107.8 . . ?
C7 C8 C9 110.65(16) . . ?
C9 C8 S1 112.24(11) . . ?
C9 C8 H8 107.8 . . ?
C8 C9 H9 107.8 . . ?
C10 C9 C8 111.09(12) . . ?
C10 C9 H9 107.8 . . ?
C14 C9 C8 111.96(14) . . ?
C14 C9 H9 107.8 . . ?
C14 C9 C10 110.12(11) . . ?
C1 C10 H10 106.0 . . ?
C9 C10 C1 113.48(12) . . ?
C9 C10 H10 106.0 . . ?
C11 C10 C1 112.33(13) . . ?
C11 C10 C9 112.37(11) . . ?
C11 C10 H10 106.0 . . ?
C10 C11 H11A 109.2 . . ?
C10 C11 H11B 109.2 . . ?
H11A C11 H11B 107.9 . . ?
C12 C11 C10 112.14(13) . . ?
C12 C11 H11A 109.2 . . ?
C12 C11 H11B 109.2 . . ?
C11 C12 H12A 109.5 . . ?
C11 C12 H12B 109.5 . . ?
H12A C12 H12B 108.1 . . ?
C13 C12 C11 110.79(13) . . ?
C13 C12 H12A 109.5 . . ?
C13 C12 H12B 109.5 . . ?
C12 C13 C14 108.53(11) . . ?
C12 C13 C17 118.45(13) . . ?
C12 C13 C22 109.41(16) . . ?
C17 C13 C14 97.95(12) . . ?
C22 C13 C14 112.62(15) . . ?
C22 C13 C17 109.52(13) . . ?
C9 C14 C13 114.16(13) . . ?
C9 C14 H14 106.4 . . ?
C9 C14 C15 118.65(13) . . ?
C13 C14 H14 106.4 . . ?
C15 C14 C13 104.16(12) . . ?
C15 C14 H14 106.4 . . ?
C14 C15 H15A 110.9 . . ?
C14 C15 H15B 110.9 . . ?
C14 C15 C16 104.18(13) . . ?
H15A C15 H15B 108.9 . . ?
C16 C15 H15A 110.9 . . ?
C16 C15 H15B 110.9 . . ?
C15 C16 H16A 110.7 . . ?
C15 C16 H16B 110.7 . . ?
H16A C16 H16B 108.8 . . ?
C17 C16 C15 105.26(12) . . ?
C17 C16 H16A 110.7 . . ?
C17 C16 H16B 110.7 . . ?
O2 C17 C13 111.33(13) . . ?
O2 C17 C16 111.07(13) . . ?
O2 C17 C18 102.55(13) . . ?
C13 C17 C16 103.66(13) . . ?
C18 C17 C13 117.14(12) . . ?
C18 C17 C16 111.29(15) . . ?
C17 C18 H18A 111.2 . . ?
C17 C18 H18B 111.2 . . ?
H18A C18 H18B 109.1 . . ?
C19 C18 C17 102.81(14) . . ?
C19 C18 H18A 111.2 . . ?
C19 C18 H18B 111.2 . . ?
C18 C19 H19A 111.2 . . ?
C18 C19 H19B 111.2 . . ?
H19A C19 H19B 109.1 . . ?
C20 C19 C18 102.84(16) . . ?
C20 C19 H19A 111.2 . . ?
C20 C19 H19B 111.2 . . ?
O2 C20 C19 110.15(15) . . ?
O3 C20 O2 121.3(2) . . ?
O3 C20 C19 128.5(2) . . ?
C1 C21 H21A 109.5 . . ?
C1 C21 H21B 109.5 . . ?
C1 C21 H21C 109.5 . . ?
H21A C21 H21B 109.5 . . ?
H21A C21 H21C 109.5 . . ?
H21B C21 H21C 109.5 . . ?
C13 C22 H22A 109.5 . . ?
C13 C22 H22B 109.5 . . ?
C13 C22 H22C 109.5 . . ?
H22A C22 H22B 109.5 . . ?
H22A C22 H22C 109.5 . . ?
H22B C22 H22C 109.5 . . ?
O4 C23 S1 122.7(3) . . ?
O4 C23 C24 123.6(3) . . ?
C24 C23 S1 113.7(3) . . ?
C23 C24 H24A 109.5 . . ?
C23 C24 H24B 109.5 . . ?
C23 C24 H24C 109.5 . . ?
H24A C24 H24B 109.5 . . ?
H24A C24 H24C 109.5 . . ?
H24B C24 H24C 109.5 . . ?
O5 S2 O6 118.08(15) . . ?
O5 S2 N1 110.00(14) . . ?
O5 S2 C27 110.48(12) . . ?
O6 S2 N1 109.33(12) . . ?
O6 S2 C27 112.71(11) . . ?
N1 S2 C27 93.48(11) . . ?
S2 N1 H1 122.2 . . ?
C25 N1 S2 115.51(18) . . ?
C25 N1 H1 122.2 . . ?
O7 C25 N1 123.5(3) . . ?
O7 C25 C26 127.5(3) . . ?
N1 C25 C26 108.99(19) . . ?
C27 C26 C25 112.83(18) . . ?
C31 C26 C25 128.1(3) . . ?
C31 C26 C27 119.1(3) . . ?
C26 C27 S2 109.13(18) . . ?
C28 C27 S2 127.56(19) . . ?
C28 C27 C26 123.3(2) . . ?
C27 C28 H28 121.7 . . ?
C27 C28 C29 116.5(3) . . ?
C29 C28 H28 121.7 . . ?
C28 C29 H29 119.7 . . ?
C30 C29 C28 120.7(3) . . ?
C30 C29 H29 119.7 . . ?
C29 C30 H30 119.0 . . ?
C31 C30 C29 121.9(3) . . ?
C31 C30 H30 119.0 . . ?
C26 C31 H31 120.8 . . ?
C30 C31 C26 118.5(3) . . ?
C30 C31 H31 120.8 . . ?
H8A O8 H8A 69.7 . 2_756 ?
H8A O8 H8B 104.5 2_756 2_756 ?
H8A O8 H8B 165.6 . 2_756 ?
H8A O8 H8B 104.5 . . ?
H8B O8 H8A 165.6 . 2_756 ?
H8B O8 H8B 84.1 . 2_756 ?

loop_
_geom_bond_atom_site_label_1
_geom_bond_atom_site_label_2
_geom_bond_distance
_geom_bond_site_symmetry_2
_geom_bond_publ_flag
S1 C8 1.838(2) . ?
S1 C23 1.763(3) . ?
O1 C4 1.234(2) . ?
O2 C17 1.4705(18) . ?
O2 C20 1.350(3) . ?
O3 C20 1.201(2) . ?
O4 C23 1.186(6) . ?
C1 C2 1.541(3) . ?
C1 C6 1.516(2) . ?
C1 C10 1.563(2) . ?
C1 C21 1.545(3) . ?
C2 H2A 0.9700 . ?
C2 H2B 0.9700 . ?
C2 C3 1.531(2) . ?
C3 H3A 0.9700 . ?
C3 H3B 0.9700 . ?
C3 C4 1.482(3) . ?
C4 C5 1.459(3) . ?
C5 H5 0.9300 . ?
C5 C6 1.342(3) . ?
C6 C7 1.508(3) . ?
C7 H7A 0.9700 . ?
C7 H7B 0.9700 . ?
C7 C8 1.529(3) . ?
C8 H8 0.9800 . ?
C8 C9 1.542(2) . ?
C9 H9 0.9800 . ?
C9 C10 1.541(2) . ?
C9 C14 1.522(2) . ?
C10 H10 0.9800 . ?
C10 C11 1.537(2) . ?
C11 H11A 0.9700 . ?
C11 H11B 0.9700 . ?
C11 C12 1.534(2) . ?
C12 H12A 0.9700 . ?
C12 H12B 0.9700 . ?
C12 C13 1.524(2) . ?
C13 C14 1.543(2) . ?
C13 C17 1.542(2) . ?
C13 C22 1.539(2) . ?
C14 H14 0.9800 . ?
C14 C15 1.536(2) . ?
C15 H15A 0.9700 . ?
C15 H15B 0.9700 . ?
C15 C16 1.545(3) . ?
C16 H16A 0.9700 . ?
C16 H16B 0.9700 . ?
C16 C17 1.543(2) . ?
C17 C18 1.535(2) . ?
C18 H18A 0.9700 . ?
C18 H18B 0.9700 . ?
C18 C19 1.517(2) . ?
C19 H19A 0.9700 . ?
C19 H19B 0.9700 . ?
C19 C20 1.491(3) . ?
C21 H21A 0.9600 . ?
C21 H21B 0.9600 . ?
C21 H21C 0.9600 . ?
C22 H22A 0.9600 . ?
C22 H22B 0.9600 . ?
C22 H22C 0.9600 . ?
C23 C24 1.505(5) . ?
C24 H24A 0.9600 . ?
C24 H24B 0.9600 . ?
C24 H24C 0.9600 . ?
S2 O5 1.428(2) . ?
S2 O6 1.4297(19) . ?
S2 N1 1.6388(18) . ?
S2 C27 1.746(2) . ?
O7 C25 1.216(3) . ?
N1 H1 0.8600 . ?
N1 C25 1.379(3) . ?
C25 C26 1.476(4) . ?
C26 C27 1.394(3) . ?
C26 C31 1.387(4) . ?
C27 C28 1.375(4) . ?
C28 H28 0.9300 . ?
C28 C29 1.395(4) . ?
C29 H29 0.9300 . ?
C29 C30 1.387(7) . ?
C30 H30 0.9300 . ?
C30 C31 1.371(7) . ?
C31 H31 0.9300 . ?
O8 H8A 0.8496 2_756 ?
O8 H8A 0.8496 . ?
O8 H8B 0.8496 2_756 ?
O8 H8B 0.8496 . ?

loop_
_geom_hbond_atom_site_label_D
_geom_hbond_atom_site_label_H
_geom_hbond_atom_site_label_A
_geom_hbond_distance_DH
_geom_hbond_distance_HA
_geom_hbond_distance_DA
_geom_hbond_angle_DHA
_geom_hbond_site_symmetry_A
_geom_hbond_publ_flag
N1 H1 O1 0.86 1.90 2.706(3) 154.5 . yes
C29 H29 O4 0.93 2.46 3.169(4) 132.8 4_637 yes
O8 H8A O3 0.85 2.46 3.059(5) 128.1 . yes

loop_
_geom_torsion_atom_site_label_1
_geom_torsion_atom_site_label_2
_geom_torsion_atom_site_label_3
_geom_torsion_atom_site_label_4
_geom_torsion
_geom_torsion_site_symmetry_1
_geom_torsion_site_symmetry_2
_geom_torsion_site_symmetry_3
_geom_torsion_site_symmetry_4
_geom_torsion_publ_flag
S1 C8 C9 C10 69.71(15) . . . . ?
S1 C8 C9 C14 -53.87(15) . . . . ?
O1 C4 C5 C6 174.4(2) . . . . ?
O2 C17 C18 C19 31.67(16) . . . . ?
C1 C2 C3 C4 -56.1(3) . . . . ?
C1 C6 C7 C8 -52.8(3) . . . . ?
C1 C10 C11 C12 -177.61(14) . . . . ?
C2 C1 C6 C5 -11.4(2) . . . . ?
C2 C1 C6 C7 168.74(17) . . . . ?
C2 C1 C10 C9 -171.66(14) . . . . ?
C2 C1 C10 C11 59.51(18) . . . . ?
C2 C3 C4 O1 -143.8(2) . . . . ?
C2 C3 C4 C5 37.4(3) . . . . ?
C3 C4 C5 C6 -6.8(3) . . . . ?
C4 C5 C6 C1 -7.1(3) . . . . ?
C4 C5 C6 C7 172.75(19) . . . . ?
C5 C6 C7 C8 127.4(2) . . . . ?
C6 C1 C2 C3 42.7(2) . . . . ?
C6 C1 C10 C9 -52.47(17) . . . . ?
C6 C1 C10 C11 178.70(14) . . . . ?
C6 C7 C8 S1 -73.1(2) . . . . ?
C6 C7 C8 C9 51.7(2) . . . . ?
C7 C8 C9 C10 -53.94(19) . . . . ?
C7 C8 C9 C14 -177.52(14) . . . . ?
C8 S1 C23 O4 1.2(5) . . . . ?
C8 S1 C23 C24 -177.3(3) . . . . ?
C8 C9 C10 C1 56.18(17) . . . . ?
C8 C9 C10 C11 -175.01(14) . . . . ?
C8 C9 C14 C13 178.20(12) . . . . ?
C8 C9 C14 C15 -58.40(19) . . . . ?
C9 C10 C11 C12 52.99(18) . . . . ?
C9 C14 C15 C16 -159.00(16) . . . . ?
C10 C1 C2 C3 160.34(18) . . . . ?
C10 C1 C6 C5 -129.09(19) . . . . ?
C10 C1 C6 C7 51.0(2) . . . . ?
C10 C9 C14 C13 54.08(16) . . . . ?
C10 C9 C14 C15 177.48(14) . . . . ?
C10 C11 C12 C13 -56.94(18) . . . . ?
C11 C12 C13 C14 57.53(17) . . . . ?
C11 C12 C13 C17 167.87(13) . . . . ?
C11 C12 C13 C22 -65.71(18) . . . . ?
C12 C13 C14 C9 -57.92(16) . . . . ?
C12 C13 C14 C15 171.16(14) . . . . ?
C12 C13 C17 O2 78.13(17) . . . . ?
C12 C13 C17 C16 -162.39(14) . . . . ?
C12 C13 C17 C18 -39.4(2) . . . . ?
C13 C14 C15 C16 -30.78(19) . . . . ?
C13 C17 C18 C19 153.87(14) . . . . ?
C14 C9 C10 C1 -179.19(13) . . . . ?
C14 C9 C10 C11 -50.38(17) . . . . ?
C14 C13 C17 O2 -165.73(12) . . . . ?
C14 C13 C17 C16 -46.25(15) . . . . ?
C14 C13 C17 C18 76.74(16) . . . . ?
C14 C15 C16 C17 1.3(2) . . . . ?
C15 C16 C17 O2 148.26(16) . . . . ?
C15 C16 C17 C13 28.60(19) . . . . ?
C15 C16 C17 C18 -98.16(18) . . . . ?
C16 C17 C18 C19 -87.15(16) . . . . ?
C17 O2 C20 O3 -176.4(2) . . . . ?
C17 O2 C20 C19 2.2(2) . . . . ?
C17 C13 C14 C9 178.43(12) . . . . ?
C17 C13 C14 C15 47.51(15) . . . . ?
C17 C18 C19 C20 -30.42(19) . . . . ?
C18 C19 C20 O2 18.5(2) . . . . ?
C18 C19 C20 O3 -163.0(3) . . . . ?
C20 O2 C17 C13 -147.70(15) . . . . ?
C20 O2 C17 C16 97.33(19) . . . . ?
C20 O2 C17 C18 -21.65(18) . . . . ?
C21 C1 C2 C3 -76.8(2) . . . . ?
C21 C1 C6 C5 109.2(2) . . . . ?
C21 C1 C6 C7 -70.7(2) . . . . ?
C21 C1 C10 C9 66.8(2) . . . . ?
C21 C1 C10 C11 -62.1(2) . . . . ?
C22 C13 C14 C9 63.36(17) . . . . ?
C22 C13 C14 C15 -67.55(17) . . . . ?
C22 C13 C17 O2 -48.2(2) . . . . ?
C22 C13 C17 C16 71.23(19) . . . . ?
C22 C13 C17 C18 -165.78(16) . . . . ?
C23 S1 C8 C7 -100.35(17) . . . . ?
C23 S1 C8 C9 135.79(16) . . . . ?
S2 N1 C25 O7 177.3(2) . . . . ?
S2 N1 C25 C26 -1.6(3) . . . . ?
S2 C27 C28 C29 -178.3(2) . . . . ?
O5 S2 N1 C25 113.4(2) . . . . ?
O5 S2 C27 C26 -111.40(18) . . . . ?
O5 S2 C27 C28 68.1(2) . . . . ?
O6 S2 N1 C25 -115.42(19) . . . . ?
O6 S2 C27 C26 114.10(17) . . . . ?
O6 S2 C27 C28 -66.4(2) . . . . ?
O7 C25 C26 C27 -176.1(3) . . . . ?
O7 C25 C26 C31 2.4(4) . . . . ?
N1 S2 C27 C26 1.46(16) . . . . ?
N1 S2 C27 C28 -179.0(2) . . . . ?
N1 C25 C26 C27 2.7(3) . . . . ?
N1 C25 C26 C31 -178.8(3) . . . . ?
C25 C26 C27 S2 -2.6(2) . . . . ?
C25 C26 C27 C28 177.9(2) . . . . ?
C25 C26 C31 C30 -178.1(3) . . . . ?
C26 C27 C28 C29 1.1(4) . . . . ?
C27 S2 N1 C25 0.13(19) . . . . ?
C27 C26 C31 C30 0.4(4) . . . . ?
C27 C28 C29 C30 -1.1(4) . . . . ?
C28 C29 C30 C31 0.7(5) . . . . ?
C29 C30 C31 C26 -0.3(5) . . . . ?
C31 C26 C27 S2 178.7(2) . . . . ?
C31 C26 C27 C28 -0.8(3) . . . . ?
